data_2211721
loop_
_publ_author_name
'Hu, Zhi-Yan'
'Fan, Jie-Ping'

_publ_section_title
;
 5,7-Dimethoxy-2<i>H</i>-chromen-2-one
;
_journal_coeditor_code BH2068
_journal_issue 1
_journal_name_full 'Acta Crystallographica Section E'
_journal_page_first o345
_journal_page_last o346
_journal_paper_doi 10.1107/S1600536806053803
_journal_volume 63
_journal_year 2007
_chemical_formula_iupac 'C11 H10 O4'
_chemical_formula_moiety 'C11 H10 O4'
_chemical_formula_sum 'C11 H10 O4'
_chemical_formula_weight 206.19
_chemical_melting_point 422.0(10)
_chemical_name_systematic
;
5,7-Dimethoxy-2H-chromen-2-one
;
_space_group_IT_number 62
_symmetry_cell_setting orthorhombic
_symmetry_space_group_name_Hall '-P 2ac 2n'
_symmetry_space_group_name_H-M 'P n m a'
_atom_sites_solution_hydrogens geom
_atom_sites_solution_primary direct
_atom_sites_solution_secondary difmap
_audit_creation_method SHELXL97
_cell_angle_alpha 90.00
_cell_angle_beta 90.00
_cell_angle_gamma 90.00
_cell_formula_units_Z 4
_cell_length_a 10.518(3)
_cell_length_b 6.706(2)
_cell_length_c 13.652(6)
_cell_measurement_reflns_used 25
_cell_measurement_temperature 298(2)
_cell_measurement_theta_max 27.5
_cell_measurement_theta_min 3.0
_cell_volume 962.9(6)
_computing_cell_refinement 'CAD-4 EXPRESS'
_computing_data_collection 'CAD-4 EXPRESS (Enraf--Nonius, 1994)'
_computing_data_reduction 'XCAD4 (Harms & Wocadlo, 1995)'
_computing_molecular_graphics 'ORTEP-3 for Windows (Farrugia, 1997)'
_computing_publication_material 'WinGX (Farrugia, 1999)'
_computing_structure_refinement 'SHELXL97 (Sheldrick, 1997)'
_computing_structure_solution 'SHELXS97 (Sheldrick, 1997)'
_diffrn_ambient_temperature 298(2)
_diffrn_measured_fraction_theta_full 0.998
_diffrn_measured_fraction_theta_max 0.998
_diffrn_measurement_device_type 'Enraf--Nonius CAD-4'
_diffrn_measurement_method \w/2\q
_diffrn_radiation_monochromator graphite
_diffrn_radiation_source 'fine-focus sealed tube'
_diffrn_radiation_type MoK\a
_diffrn_radiation_wavelength 0.71073
_diffrn_reflns_av_R_equivalents 0.0174
_diffrn_reflns_av_sigmaI/netI 0.0238
_diffrn_reflns_limit_h_max 0
_diffrn_reflns_limit_h_min -12
_diffrn_reflns_limit_k_max 8
_diffrn_reflns_limit_k_min 0
_diffrn_reflns_limit_l_max 16
_diffrn_reflns_limit_l_min -1
_diffrn_reflns_number 1021
_diffrn_reflns_theta_full 25.17
_diffrn_reflns_theta_max 25.17
_diffrn_reflns_theta_min 2.98
_diffrn_standards_decay_% 0.3
_diffrn_standards_interval_time 60
_diffrn_standards_number 3
_exptl_absorpt_coefficient_mu 0.109
_exptl_absorpt_correction_T_max 0.979
_exptl_absorpt_correction_T_min 0.928
_exptl_absorpt_correction_type multi-scan
_exptl_absorpt_process_details '(ABSCOR; Higashi, 1995)'
_exptl_crystal_colour colourless
_exptl_crystal_density_diffrn 1.422
_exptl_crystal_density_method 'not measured'
_exptl_crystal_description chunk
_exptl_crystal_F_000 432
_exptl_crystal_size_max 0.26
_exptl_crystal_size_mid 0.21
_exptl_crystal_size_min 0.14
_refine_diff_density_max 0.192
_refine_diff_density_min -0.116
_refine_ls_extinction_coef 0.038(6)
_refine_ls_extinction_expression Fc^*^=kFc[1+0.001xFc^2^\l^3^/sin(2\q)]^-1/4^
_refine_ls_extinction_method SHELXL97
_refine_ls_goodness_of_fit_ref 1.062
_refine_ls_hydrogen_treatment refxyz
_refine_ls_matrix_type full
_refine_ls_number_parameters 110
_refine_ls_number_reflns 938
_refine_ls_number_restraints 0
_refine_ls_restrained_S_all 1.062
_refine_ls_R_factor_all 0.0542
_refine_ls_R_factor_gt 0.0323
_refine_ls_shift/su_max 0.000
_refine_ls_shift/su_mean 0.000
_refine_ls_structure_factor_coef Fsqd
_refine_ls_weighting_details 'calc w=1/[\s^2^(Fo^2^)+(0.0424P)^2^+0.1836P] where P=(Fo^2^+2Fc^2^)/3'
_refine_ls_weighting_scheme calc
_refine_ls_wR_factor_gt 0.0803
_refine_ls_wR_factor_ref 0.0903
_reflns_number_gt 704
_reflns_number_total 938
_reflns_threshold_expression I>2\s(I)
_cod_data_source_file bh2068.cif
_cod_data_source_block I
_cod_depositor_comments
;
The following automatic conversions were performed:

'_chemical_melting_point' value '421-423' was changed to '422.0(10)'
- the average value was taken and precision was estimated.

Automatic conversion script
Id: cif_fix_values 1646 2011-03-28 12:23:43Z adriana 

The following automatic conversions were performed:

'_chemical_melting_point' value '421-423' was changed to '422.0(10)'
- the average value was taken and precision was estimated.

Automatic conversion script
Id: cif_fix_values 1715 2011-07-08 13:25:40Z adriana 
;
_cod_database_code 2211721
_cod_database_fobs_code 2211721

loop_
_symmetry_equiv_pos_as_xyz
'x, y, z'
'-x+1/2, -y, z+1/2'
'x+1/2, -y+1/2, -z+1/2'
'-x, y+1/2, -z'
'-x, -y, -z'
'x-1/2, y, -z-1/2'
'-x-1/2, y-1/2, z-1/2'
'x, -y-1/2, z'

loop_
_atom_site_type_symbol
_atom_site_label
_atom_site_fract_x
_atom_site_fract_y
_atom_site_fract_z
_atom_site_U_iso_or_equiv
_atom_site_adp_type
_atom_site_calc_flag
_atom_site_refinement_flags
_atom_site_occupancy
O O1 0.77824(12) 0.2500 0.50449(10) 0.0460(4) Uani d S 1
O O2 0.62281(14) 0.2500 0.39770(13) 0.0763(7) Uani d S 1
O O3 1.21138(13) 0.2500 0.41131(10) 0.0529(5) Uani d S 1
O O4 1.10359(14) 0.2500 0.74683(11) 0.0532(5) Uani d S 1
C C1 1.0597(2) 0.2500 0.65329(16) 0.0411(5) Uani d S 1
C C2 1.15577(19) 0.2500 0.58222(15) 0.0417(5) Uani d S 1
C C3 1.12518(19) 0.2500 0.48502(15) 0.0386(5) Uani d S 1
C C4 0.9553(2) 0.2500 0.35510(16) 0.0426(5) Uani d S 1
C C5 0.8312(2) 0.2500 0.33380(17) 0.0492(6) Uani d S 1
C C6 0.7368(2) 0.2500 0.40872(17) 0.0488(6) Uani d S 1
C C7 0.9331(2) 0.2500 0.62717(15) 0.0414(5) Uani d S 1
C C8 0.90584(18) 0.2500 0.52798(15) 0.0374(5) Uani d S 1
C C9 0.99642(17) 0.2500 0.45456(15) 0.0366(5) Uani d S 1
C C10 1.3428(2) 0.2500 0.4386(2) 0.0632(8) Uani d S 1
C C11 1.0121(3) 0.2500 0.82405(19) 0.0620(7) Uani d S 1
H H2 1.241(3) 0.2500 0.606(2) 0.074 Uiso d S 1
H H4 1.018(3) 0.2500 0.304(2) 0.074 Uiso d S 1
H H5 0.802(2) 0.2500 0.268(2) 0.074 Uiso d S 1
H H7 0.866(2) 0.2500 0.675(2) 0.074 Uiso d S 1
H H10A 1.3617(16) 0.134(3) 0.4793(13) 0.074 Uiso d . 1
H H10B 1.389(2) 0.2500 0.378(2) 0.074 Uiso d S 1
H H11A 0.9542(16) 0.131(3) 0.8169(13) 0.074 Uiso d . 1
H H11B 1.063(3) 0.2500 0.883(2) 0.074 Uiso d S 1

loop_
_atom_site_aniso_label
_atom_site_aniso_U_11
_atom_site_aniso_U_22
_atom_site_aniso_U_33
_atom_site_aniso_U_12
_atom_site_aniso_U_13
_atom_site_aniso_U_23
O1 0.0253(8) 0.0620(10) 0.0507(9) 0.000 -0.0001(6) 0.000
O2 0.0283(9) 0.1245(17) 0.0762(12) 0.000 -0.0114(8) 0.000
O3 0.0260(7) 0.0894(12) 0.0435(9) 0.000 0.0044(6) 0.000
O4 0.0468(9) 0.0753(11) 0.0374(8) 0.000 -0.0038(7) 0.000
C1 0.0400(12) 0.0441(12) 0.0392(11) 0.000 -0.0020(9) 0.000
C2 0.0279(11) 0.0502(13) 0.0469(12) 0.000 -0.0028(10) 0.000
C3 0.0293(11) 0.0445(12) 0.0421(11) 0.000 0.0031(9) 0.000
C4 0.0354(12) 0.0502(13) 0.0421(12) 0.000 0.0019(10) 0.000
C5 0.0419(13) 0.0602(15) 0.0456(12) 0.000 -0.0078(10) 0.000
C6 0.0323(11) 0.0583(14) 0.0558(14) 0.000 -0.0074(10) 0.000
C7 0.0345(11) 0.0470(13) 0.0426(12) 0.000 0.0056(9) 0.000
C8 0.0249(10) 0.0404(12) 0.0469(12) 0.000 0.0005(9) 0.000
C9 0.0292(11) 0.0379(11) 0.0425(11) 0.000 -0.0012(8) 0.000
C10 0.0282(12) 0.109(2) 0.0527(15) 0.000 0.0041(10) 0.000
C11 0.0597(17) 0.087(2) 0.0392(13) 0.000 0.0024(12) 0.000

loop_
_atom_type_symbol
_atom_type_description
_atom_type_scat_dispersion_real
_atom_type_scat_dispersion_imag
_atom_type_scat_source
C C 0.0033 0.0016 'International Tables Vol C Tables 4.2.6.8 and 6.1.1.4'
H H 0.0000 0.0000 'International Tables Vol C Tables 4.2.6.8 and 6.1.1.4'
O O 0.0106 0.0060 'International Tables Vol C Tables 4.2.6.8 and 6.1.1.4'

loop_
_geom_angle_atom_site_label_1
_geom_angle_atom_site_label_2
_geom_angle_atom_site_label_3
_geom_angle
C6 O1 C8 121.89(16)
C3 O3 C10 116.94(17)
C1 O4 C11 117.74(18)
O4 C1 C7 124.9(2)
O4 C1 C2 113.95(18)
C7 C1 C2 121.2(2)
C3 C2 C1 120.20(19)
C3 C2 H2 123.3(17)
C1 C2 H2 116.5(17)
O3 C3 C2 124.35(19)
O3 C3 C9 114.95(18)
C2 C3 C9 120.70(19)
C5 C4 C9 120.2(2)
C5 C4 H4 121.1(16)
C9 C4 H4 118.7(16)
C4 C5 C6 121.6(2)
C4 C5 H5 121.2(16)
C6 C5 H5 117.2(16)
O2 C6 O1 115.6(2)
O2 C6 C5 127.0(2)
O1 C6 C5 117.39(19)
C1 C7 C8 116.9(2)
C1 C7 H7 122.6(16)
C8 C7 H7 120.5(16)
O1 C8 C9 120.10(18)
O1 C8 C7 115.39(18)
C9 C8 C7 124.51(19)
C8 C9 C3 116.48(19)
C8 C9 C4 118.80(19)
C3 C9 C4 124.72(19)
O3 C10 H10A 110.1(11)
O3 C10 H10B 105.1(15)
H10A C10 H10B 112.9(13)
O4 C11 H11A 109.6(10)
O4 C11 H11B 104.3(17)
H11A C11 H11B 114.3(13)

loop_
_geom_bond_atom_site_label_1
_geom_bond_atom_site_label_2
_geom_bond_distance
O1 C6 1.378(3)
O1 C8 1.380(2)
O2 C6 1.208(3)
O3 C3 1.354(2)
O3 C10 1.432(3)
O4 C1 1.358(3)
O4 C11 1.427(3)
C1 C7 1.379(3)
C1 C2 1.401(3)
C2 C3 1.366(3)
C2 H2 0.95(3)
C3 C9 1.417(3)
C4 C5 1.338(3)
C4 C9 1.425(3)
C4 H4 0.96(3)
C5 C6 1.426(3)
C5 H5 0.95(3)
C7 C8 1.384(3)
C7 H7 0.96(3)
C8 C9 1.383(3)
C10 H10A 0.977(18)
C10 H10B 0.96(3)
C11 H11A 1.010(18)
C11 H11B 0.97(3)

loop_
_geom_torsion_atom_site_label_1
_geom_torsion_atom_site_label_2
_geom_torsion_atom_site_label_3
_geom_torsion_atom_site_label_4
_geom_torsion
C11 O4 C1 C7 0.0
C11 O4 C1 C2 180.0
O4 C1 C2 C3 180.0
C7 C1 C2 C3 0.0
C10 O3 C3 C2 0.0
C10 O3 C3 C9 180.0
C1 C2 C3 O3 180.0
C1 C2 C3 C9 0.0
C9 C4 C5 C6 0.0
C8 O1 C6 O2 180.0
C8 O1 C6 C5 0.0
C4 C5 C6 O2 180.0
C4 C5 C6 O1 0.0
O4 C1 C7 C8 180.0
C2 C1 C7 C8 0.0
C6 O1 C8 C9 0.0
C6 O1 C8 C7 180.0
C1 C7 C8 O1 180.0
C1 C7 C8 C9 0.0
O1 C8 C9 C3 180.0
C7 C8 C9 C3 0.0
O1 C8 C9 C4 0.0
C7 C8 C9 C4 180.0
O3 C3 C9 C8 180.0
C2 C3 C9 C8 0.0
O3 C3 C9 C4 0.0
C2 C3 C9 C4 180.0
C5 C4 C9 C8 0.0
C5 C4 C9 C3 180.0

loop_
_cod_related_entry_id
_cod_related_entry_database
_cod_related_entry_code
1 ChemSpider 2673
